data_7044741
loop_
_publ_author_name
'Elias Jesu Packiam, D.'
'Vidyasagar, Kanamaluru'

_publ_section_title
;
 Syntheses and characterization of phosphonates and diphosphonates of
 molybdenum, A4[(MoO3)5(O3PR)2]&#x00B7;xH2O, A2[Mo2O5(O3PR)2] and
 A2[Mo2O5(O3P-R-PO3)] (A = K, Rb, Cs, Tl, NH4)
;
_journal_name_full 'Dalton Transactions'
_journal_paper_doi 10.1039/C7DT03012F
_journal_year 2017
_chemical_formula_moiety 'C12 H11.50 K1.50 Mo2 O11.50 P2'
_chemical_formula_sum 'C12 H11.5 K1.5 Mo2 O11.5 P2'
_chemical_formula_weight 652.18
_chemical_name_systematic
;
 ?
;
_space_group_IT_number 2
_space_group_name_Hall '-P 1'
_symmetry_cell_setting triclinic
_symmetry_space_group_name_Hall '-P 1'
_symmetry_space_group_name_H-M 'P -1'
_atom_sites_solution_hydrogens geom
_atom_sites_solution_primary direct
_atom_sites_solution_secondary difmap
_audit_creation_method SHELXL-97
_audit_update_record
;
2017-10-16 deposited with the CCDC.
2017-11-06 downloaded from the CCDC.
;
_cell_angle_alpha 82.953(4)
_cell_angle_beta 83.859(4)
_cell_angle_gamma 89.931(4)
_cell_formula_units_Z 4
_cell_length_a 9.5100(7)
_cell_length_b 9.9726(9)
_cell_length_c 20.4436(18)
_cell_measurement_reflns_used 4728
_cell_measurement_temperature 293(2)
_cell_measurement_theta_max 27.96
_cell_measurement_theta_min 2.96
_cell_volume 1913.0(3)
_computing_cell_refinement APEXII,Bruker,2004
_computing_data_collection APEXII,Bruker,2004
_computing_data_reduction SAINT,Bruker,2004
_computing_molecular_graphics 'ORTEP-3 (Farrugia, 1997)'
_computing_publication_material 'SHELXL-97 (Sheldrick, 1997)'
_computing_structure_refinement 'SHELXL-2014/7 (Sheldrick, 2014)'
_computing_structure_solution 'SHELXL-2014/7 (Sheldrick, 2014)'
_diffrn_ambient_temperature 293(2)
_diffrn_measured_fraction_theta_full 0.978
_diffrn_measured_fraction_theta_max 0.978
_diffrn_measurement_device_type 'Bruker ApexII ccd area detector'
_diffrn_measurement_method 'phi and omega scans'
_diffrn_radiation_monochromator graphite
_diffrn_radiation_source 'fine-focus sealed tube'
_diffrn_radiation_type MoK\a
_diffrn_radiation_wavelength 0.71073
_diffrn_reflns_av_R_equivalents 0.0618
_diffrn_reflns_av_sigmaI/netI 0.0784
_diffrn_reflns_limit_h_max 11
_diffrn_reflns_limit_h_min -11
_diffrn_reflns_limit_k_max 11
_diffrn_reflns_limit_k_min -10
_diffrn_reflns_limit_l_max 24
_diffrn_reflns_limit_l_min -24
_diffrn_reflns_number 21281
_diffrn_reflns_theta_full 25.00
_diffrn_reflns_theta_max 25.00
_diffrn_reflns_theta_min 1.01
_exptl_absorpt_coefficient_mu 1.864
_exptl_absorpt_correction_T_max 0.8355
_exptl_absorpt_correction_T_min 0.3171
_exptl_absorpt_correction_type multi-scan
_exptl_absorpt_process_details SADABS(Bruker,2004)
_exptl_crystal_colour colourless
_exptl_crystal_density_diffrn 2.264
_exptl_crystal_density_method 'not measured'
_exptl_crystal_description Block
_exptl_crystal_F_000 1272
_exptl_crystal_size_max 0.80
_exptl_crystal_size_mid 0.15
_exptl_crystal_size_min 0.10
_refine_diff_density_max 4.289
_refine_diff_density_min -1.001
_refine_diff_density_rms 0.304
_refine_ls_extinction_coef 0.0049(5)
_refine_ls_extinction_expression Fc^*^=kFc[1+0.001xFc^2^\l^3^/sin(2\q)]^-1/4^
_refine_ls_extinction_method SHELXL
_refine_ls_goodness_of_fit_ref 1.053
_refine_ls_hydrogen_treatment mixed
_refine_ls_matrix_type full
_refine_ls_number_parameters 513
_refine_ls_number_reflns 6609
_refine_ls_number_restraints 0
_refine_ls_restrained_S_all 1.053
_refine_ls_R_factor_all 0.1082
_refine_ls_R_factor_gt 0.0691
_refine_ls_shift/su_max 0.000
_refine_ls_shift/su_mean 0.000
_refine_ls_structure_factor_coef Fsqd
_refine_ls_weighting_details 'calc w=1/[\s^2^(Fo^2^)+(0.1032P)^2^+29.6444P] where P=(Fo^2^+2Fc^2^)/3'
_refine_ls_weighting_scheme calc
_refine_ls_wR_factor_gt 0.1727
_refine_ls_wR_factor_ref 0.2026
_reflns_number_gt 4362
_reflns_number_total 6609
_reflns_threshold_expression >2sigma(I)
_cod_data_source_file c7dt03012f2.cif
_cod_data_source_block K1-5(H3O)0-5[(Mo2O5)(O3PC6H5)2]
_cod_depositor_comments
;
The following automatic conversions were performed:

'_symmetry_cell_setting' value 'Triclinic' changed to 'triclinic'
according to
/home/data/users/saulius/crontab/automatic-downloads/rss-feeds/RSC/lib/dictionaries/cif_core.dic
dictionary named 'cif_core.dic' version 2.4.2 from 2011-04-26.

Automatic conversion script
Id: cif_fix_values 4973 2017-02-22 13:04:09Z antanas 
;
_cod_original_sg_symbol_H-M p-1
_cod_original_formula_sum 'C12 H11.50 K1.50 Mo2 O11.50 P2'
_cod_database_code 7044741

loop_
_symmetry_equiv_pos_as_xyz
'x, y, z'
'-x, -y, -z'

loop_
_atom_site_label
_atom_site_type_symbol
_atom_site_fract_x
_atom_site_fract_y
_atom_site_fract_z
_atom_site_U_iso_or_equiv
_atom_site_adp_type
_atom_site_occupancy
_atom_site_symmetry_multiplicity
_atom_site_calc_flag
_atom_site_refinement_flags
Mo1 Mo 0.38032(10) 0.91291(10) 0.37320(5) 0.0088(3) Uani 1 1 d .
Mo2 Mo 0.17756(10) 0.41228(10) 0.37399(5) 0.0092(3) Uani 1 1 d .
Mo3 Mo 0.67809(10) 0.15049(10) 0.37310(5) 0.0089(3) Uani 1 1 d .
Mo4 Mo 0.87952(10) 0.65068(10) 0.37332(5) 0.0092(3) Uani 1 1 d .
P1 P 0.4066(3) 0.2227(3) 0.28235(15) 0.0106(7) Uani 1 1 d .
P2 P 0.1931(3) 0.7217(3) 0.28320(15) 0.0091(6) Uani 1 1 d .
P3 P 0.6923(3) 0.8866(3) 0.28166(15) 0.0090(6) Uani 1 1 d .
P4 P 0.9074(3) 1.3859(3) 0.28280(15) 0.0086(6) Uani 1 1 d .
K1 K 0.0359(3) 1.0380(3) 0.34571(18) 0.0298(8) Uani 1 1 d .
K2 K 0.5366(3) 0.5390(3) 0.34104(18) 0.0318(8) Uani 1 1 d .
K3 K 0.3359(6) 1.1789(5) 0.5003(3) 0.026(3) Uani 0.52(5) 1 d P
O3W O 0.3359(6) 1.1789(5) 0.5003(3) 0.13(6) Uiso 0.48(5) 1 d P
K4 K 0.1653(6) 0.6779(6) 0.5000(3) 0.026(4) Uani 0.52(5) 1 d P
O4W O 0.1653(6) 0.6779(6) 0.5000(3) 0.16(8) Uiso 0.48(5) 1 d P
O1 O 0.3381(8) 0.3368(8) 0.3182(4) 0.0130(18) Uani 1 1 d .
O2 O 0.0223(8) 0.5248(8) 0.3992(4) 0.0148(18) Uani 1 1 d .
O3 O 0.2457(8) 0.9569(9) 0.4286(4) 0.018(2) Uani 1 1 d .
O4 O 0.7582(9) 0.0049(8) 0.3065(4) 0.0163(19) Uani 1 1 d .
O5 O 0.8419(8) 0.2520(8) 0.3187(4) 0.0142(18) Uani 1 1 d .
O6 O 0.8293(8) 0.5064(8) 0.3073(4) 0.0143(18) Uani 1 1 d .
O7 O 0.5645(8) 1.2180(8) 0.2898(4) 0.0122(18) Uani 1 1 d .
O8 O 0.7456(9) 0.7544(8) 0.3164(4) 0.0180(19) Uani 1 1 d .
O9 O 0.0335(8) 0.7184(8) 0.2906(4) 0.0153(19) Uani 1 1 d .
O10 O 0.5318(8) 0.8856(8) 0.2896(4) 0.0126(18) Uani 1 1 d .
O11 O 0.1112(9) 0.2612(8) 0.4128(4) 0.019(2) Uani 1 1 d .
O12 O 0.0648(8) 0.3861(8) 0.2906(4) 0.0140(18) Uani 1 1 d .
O13 O 0.2430(8) 0.8392(8) 0.3180(4) 0.0168(19) Uani 1 1 d .
O14 O 0.4305(9) 0.7607(9) 0.4118(4) 0.021(2) Uani 1 1 d .
O15 O 0.2592(8) 0.5895(8) 0.3082(4) 0.0156(19) Uani 1 1 d .
O16 O 0.9278(9) 0.7810(9) 0.4128(4) 0.022(2) Uani 1 1 d .
O17 O 0.3304(9) 0.0925(8) 0.3060(4) 0.0168(19) Uani 1 1 d .
O18 O 0.7885(9) 0.0803(9) 0.4280(4) 0.0171(19) Uani 1 1 d .
O19 O 0.2887(9) 0.4548(8) 0.4282(4) 0.0146(18) Uani 1 1 d .
O20 O 0.5229(8) 0.0263(8) 0.3986(4) 0.0163(19) Uani 1 1 d .
O21 O 0.7441(9) 0.5826(9) 0.4274(4) 0.018(2) Uani 1 1 d .
O22 O 0.6134(9) 0.2816(9) 0.4120(4) 0.019(2) Uiso 1 1 d .
C1 C 0.3911(13) 0.2655(12) 0.1950(6) 0.015(3) Uani 1 1 d .
C2 C 0.507(2) 0.299(3) 0.1510(9) 0.068(7) Uani 1 1 d .
H2 H 0.5956 0.2958 0.1660 0.082 Uiso 1 1 calc R
C3 C 0.495(2) 0.339(3) 0.0845(9) 0.074(7) Uani 1 1 d .
H3 H 0.5759 0.3674 0.0564 0.088 Uiso 1 1 calc R
C4 C 0.3696(18) 0.3355(19) 0.0601(8) 0.044(4) Uani 1 1 d .
H4 H 0.3640 0.3537 0.0148 0.053 Uiso 1 1 calc R
C5 C 0.252(2) 0.3057(16) 0.1021(8) 0.046(5) Uani 1 1 d .
H5 H 0.1644 0.3110 0.0861 0.055 Uiso 1 1 calc R
C6 C 0.2609(17) 0.2662(17) 0.1708(8) 0.037(4) Uani 1 1 d .
H6 H 0.1797 0.2410 0.1991 0.044 Uiso 1 1 calc R
C7 C 0.2517(14) 0.7631(13) 0.1972(6) 0.018(3) Uani 1 1 d .
C8 C 0.2665(19) 0.6599(19) 0.1565(9) 0.047(4) Uani 1 1 d .
H8 H 0.2486 0.5702 0.1739 0.056 Uiso 1 1 calc R
C9 C 0.309(2) 0.695(2) 0.0882(10) 0.065(6) Uani 1 1 d .
H9 H 0.3223 0.6275 0.0608 0.078 Uiso 1 1 calc R
C10 C 0.3316(18) 0.8269(19) 0.0616(9) 0.046(4) Uiso 1 1 d .
H10 H 0.3604 0.8483 0.0166 0.055 Uiso 1 1 calc R
C11 C 0.3117(18) 0.925(2) 0.1009(9) 0.050(5) Uani 1 1 d .
H11 H 0.3233 1.0144 0.0820 0.061 Uiso 1 1 calc R
C12 C 0.2741(15) 0.8973(15) 0.1691(8) 0.031(4) Uani 1 1 d .
H12 H 0.2641 0.9671 0.1954 0.038 Uiso 1 1 calc R
C13 C 0.7493(12) 0.8892(11) 0.1942(6) 0.011(2) Uani 1 1 d .
C14 C 0.8867(17) 0.8901(18) 0.1697(8) 0.042(4) Uani 1 1 d .
H14 H 0.9551 0.8939 0.1987 0.050 Uiso 1 1 calc R
C15 C 0.931(2) 0.886(2) 0.1029(9) 0.060(6) Uani 1 1 d .
H15 H 1.0264 0.8807 0.0885 0.072 Uiso 1 1 calc R
C16 C 0.8344(18) 0.8885(17) 0.0594(7) 0.038(4) Uani 1 1 d .
H16 H 0.8623 0.8875 0.0145 0.045 Uiso 1 1 calc R
C17 C 0.693(2) 0.893(3) 0.0830(9) 0.080(8) Uani 1 1 d .
H17 H 0.6248 0.8968 0.0532 0.095 Uiso 1 1 calc R
C18 C 0.650(2) 0.891(3) 0.1494(10) 0.073(7) Uani 1 1 d .
H18 H 0.5545 0.8919 0.1642 0.088 Uiso 1 1 calc R
C19 C 0.8881(13) 0.3866(12) 0.1969(6) 0.015(3) Uani 1 1 d .
C2O C 0.892(2) 0.5073(19) 0.1561(8) 0.049(5) Uani 1 1 d .
H2O H 0.8985 0.5891 0.1731 0.059 Uiso 1 1 calc R
C21 C 0.886(2) 0.503(2) 0.0875(9) 0.060(6) Uani 1 1 d .
H21 H 0.8893 0.5842 0.0594 0.072 Uiso 1 1 calc R
C22 C 0.8745(18) 0.3884(18) 0.0618(9) 0.044(4) Uiso 1 1 d .
H22 H 0.8719 0.3901 0.0164 0.053 Uiso 1 1 calc R
C23 C 0.8671(18) 0.270(2) 0.1009(9) 0.051(5) Uani 1 1 d .
H23 H 0.8580 0.1897 0.0826 0.061 Uiso 1 1 calc R
C24 C 0.8729(16) 0.2659(18) 0.1701(8) 0.038(4) Uani 1 1 d .
H24 H 0.8668 0.1838 0.1974 0.046 Uiso 1 1 calc R

loop_
_atom_site_aniso_label
_atom_site_aniso_U_11
_atom_site_aniso_U_22
_atom_site_aniso_U_33
_atom_site_aniso_U_23
_atom_site_aniso_U_13
_atom_site_aniso_U_12
Mo1 0.0065(5) 0.0065(6) 0.0132(6) -0.0008(4) -0.0011(4) -0.0018(4)
Mo2 0.0082(5) 0.0065(6) 0.0131(6) -0.0014(4) -0.0020(4) 0.0003(4)
Mo3 0.0076(5) 0.0072(6) 0.0126(6) -0.0030(4) -0.0021(4) -0.0013(4)
Mo4 0.0079(5) 0.0073(6) 0.0130(6) -0.0038(4) -0.0014(4) 0.0011(4)
P1 0.0091(15) 0.0089(17) 0.0143(16) -0.0019(12) -0.0031(12) -0.0002(12)
P2 0.0079(15) 0.0059(16) 0.0139(16) -0.0026(12) -0.0010(12) -0.0024(11)
P3 0.0061(15) 0.0059(16) 0.0153(16) -0.0031(12) -0.0009(12) 0.0015(11)
P4 0.0059(15) 0.0060(16) 0.0149(16) -0.0047(12) -0.0025(11) -0.0017(11)
K1 0.0159(16) 0.0248(18) 0.050(2) -0.0061(15) -0.0062(14) 0.0057(12)
K2 0.0168(16) 0.0260(19) 0.053(2) -0.0061(15) -0.0041(14) -0.0037(13)
K3 0.025(4) 0.024(4) 0.029(4) -0.006(3) -0.007(2) 0.011(3)
K4 0.026(5) 0.030(5) 0.023(5) -0.005(3) -0.002(2) -0.008(3)
O1 0.012(4) 0.010(5) 0.018(5) -0.003(3) -0.003(3) 0.002(3)
O2 0.012(4) 0.009(5) 0.023(5) -0.001(4) -0.004(3) 0.001(3)
O3 0.010(4) 0.025(5) 0.020(5) -0.006(4) 0.003(3) -0.001(4)
O4 0.018(5) 0.009(5) 0.021(5) -0.003(4) 0.004(4) -0.002(3)
O5 0.005(4) 0.020(5) 0.017(5) -0.004(4) 0.004(3) -0.008(3)
O6 0.010(4) 0.016(5) 0.019(5) -0.007(4) -0.004(3) 0.000(3)
O7 0.016(4) 0.003(4) 0.018(5) -0.001(3) -0.007(3) 0.001(3)
O8 0.015(5) 0.011(5) 0.026(5) 0.002(4) -0.001(4) 0.004(3)
O9 0.015(5) 0.019(5) 0.011(4) 0.001(4) 0.000(3) -0.005(4)
O10 0.005(4) 0.015(5) 0.018(5) -0.006(4) 0.001(3) 0.001(3)
O11 0.021(5) 0.012(5) 0.022(5) 0.002(4) -0.001(4) 0.002(4)
O12 0.011(4) 0.016(5) 0.015(5) -0.005(4) 0.001(3) 0.000(3)
O13 0.012(4) 0.018(5) 0.022(5) -0.010(4) 0.001(4) -0.011(4)
O14 0.020(5) 0.020(5) 0.020(5) 0.005(4) -0.004(4) -0.002(4)
O15 0.008(4) 0.013(5) 0.026(5) -0.004(4) 0.000(3) -0.003(3)
O16 0.023(5) 0.020(5) 0.026(5) -0.014(4) -0.003(4) 0.002(4)
O17 0.013(5) 0.011(5) 0.026(5) -0.001(4) -0.003(4) 0.001(3)
O18 0.020(5) 0.021(5) 0.012(5) -0.004(4) -0.007(4) 0.001(4)
O19 0.022(5) 0.009(5) 0.014(5) -0.004(3) -0.002(4) 0.005(3)
O20 0.015(5) 0.008(5) 0.027(5) -0.007(4) -0.003(4) -0.004(3)
O21 0.021(5) 0.016(5) 0.017(5) -0.002(4) 0.004(4) 0.001(4)
C1 0.020(7) 0.007(6) 0.019(7) -0.004(5) -0.002(5) 0.000(5)
C2 0.033(11) 0.13(2) 0.034(11) -0.006(12) 0.002(8) 0.009(11)
C3 0.055(14) 0.13(2) 0.031(11) 0.008(12) -0.011(9) -0.014(13)
C4 0.043(11) 0.073(14) 0.016(8) -0.008(8) -0.001(7) 0.007(9)
C5 0.068(13) 0.035(10) 0.042(11) -0.008(8) -0.038(10) 0.032(9)
C6 0.032(9) 0.043(10) 0.037(10) -0.015(8) 0.005(7) 0.003(7)
C7 0.027(7) 0.012(7) 0.016(7) -0.003(5) -0.002(5) -0.001(5)
C8 0.053(12) 0.042(11) 0.046(11) -0.016(9) 0.000(9) 0.002(8)
C9 0.076(15) 0.080(16) 0.042(12) -0.036(11) 0.009(10) 0.015(12)
C11 0.037(10) 0.061(13) 0.050(12) 0.014(10) -0.015(8) 0.003(9)
C12 0.023(8) 0.021(8) 0.044(10) 0.009(7) 0.008(7) -0.003(6)
C13 0.011(6) 0.006(6) 0.017(6) -0.002(5) -0.003(5) 0.000(4)
C14 0.032(9) 0.056(12) 0.034(10) 0.004(8) -0.003(7) 0.005(8)
C15 0.072(15) 0.065(14) 0.039(11) -0.004(10) 0.010(10) 0.019(11)
C16 0.050(11) 0.046(11) 0.016(8) -0.006(7) 0.005(7) -0.016(8)
C17 0.050(13) 0.16(3) 0.029(11) -0.018(13) -0.002(9) -0.026(14)
C18 0.028(10) 0.15(2) 0.046(13) -0.015(13) -0.013(9) -0.016(12)
C19 0.018(7) 0.008(7) 0.017(7) -0.003(5) 0.001(5) -0.005(5)
C2O 0.066(13) 0.049(12) 0.038(11) -0.013(9) -0.020(9) 0.000(9)
C21 0.081(15) 0.054(13) 0.041(11) 0.014(9) -0.012(10) 0.001(11)
C23 0.044(11) 0.074(14) 0.044(11) -0.035(10) -0.007(8) -0.008(9)
C24 0.032(9) 0.046(11) 0.037(10) -0.011(8) -0.002(7) -0.011(7)

loop_
_atom_type_symbol
_atom_type_description
_atom_type_scat_dispersion_real
_atom_type_scat_dispersion_imag
_atom_type_scat_source
C C 0.0033 0.0016 'International Tables Vol C Tables 4.2.6.8 and 6.1.1.4'
H H 0.0000 0.0000 'International Tables Vol C Tables 4.2.6.8 and 6.1.1.4'
O O 0.0106 0.0060 'International Tables Vol C Tables 4.2.6.8 and 6.1.1.4'
P P 0.1023 0.0942 'International Tables Vol C Tables 4.2.6.8 and 6.1.1.4'
K K 0.2009 0.2494 'International Tables Vol C Tables 4.2.6.8 and 6.1.1.4'
Mo Mo -1.6832 0.6857 'International Tables Vol C Tables 4.2.6.8 and 6.1.1.4'

loop_
_geom_angle_atom_site_label_1
_geom_angle_atom_site_label_2
_geom_angle_atom_site_label_3
_geom_angle
_geom_angle_site_symmetry_1
_geom_angle_site_symmetry_3
O3 Mo1 O14 101.8(4) . .
O3 Mo1 O20 96.5(4) . 1_565
O14 Mo1 O20 98.9(4) . 1_565
O3 Mo1 O13 91.6(4) . .
O14 Mo1 O13 97.1(4) . .
O20 Mo1 O13 160.2(4) 1_565 .
O3 Mo1 O10 168.7(4) . .
O14 Mo1 O10 88.8(4) . .
O20 Mo1 O10 85.3(3) 1_565 .
O13 Mo1 O10 83.3(3) . .
O3 Mo1 O17 87.8(4) . 1_565
O14 Mo1 O17 169.0(4) . 1_565
O20 Mo1 O17 85.0(3) 1_565 1_565
O13 Mo1 O17 77.3(3) . 1_565
O10 Mo1 O17 81.3(3) . 1_565
O3 Mo1 K1 50.1(3) . .
O14 Mo1 K1 130.4(3) . .
O20 Mo1 K1 121.5(3) 1_565 .
O13 Mo1 K1 52.8(3) . .
O10 Mo1 K1 119.7(2) . .
O17 Mo1 K1 53.1(2) 1_565 .
O3 Mo1 K4 53.9(3) . .
O14 Mo1 K4 52.4(3) . .
O20 Mo1 K4 120.5(3) 1_565 .
O13 Mo1 K4 78.8(3) . .
O10 Mo1 K4 134.0(2) . .
O17 Mo1 K4 133.8(2) 1_565 .
K1 Mo1 K4 80.91(11) . .
O3 Mo1 K3 45.0(3) . .
O14 Mo1 K3 110.0(3) . .
O20 Mo1 K3 51.8(3) 1_565 .
O13 Mo1 K3 131.7(3) . .
O10 Mo1 K3 134.4(2) . .
O17 Mo1 K3 80.5(2) 1_565 .
K1 Mo1 K3 79.55(9) . .
K4 Mo1 K3 86.91(12) . .
O3 Mo1 K3 98.0(3) . 2_676
O14 Mo1 K3 48.5(3) . 2_676
O20 Mo1 K3 50.9(3) 1_565 2_676
O13 Mo1 K3 145.5(3) . 2_676
O10 Mo1 K3 91.8(2) . 2_676
O17 Mo1 K3 135.9(2) 1_565 2_676
K1 Mo1 K3 148.02(10) . 2_676
K4 Mo1 K3 80.33(12) . 2_676
K3 Mo1 K3 73.79(12) . 2_676
O3 Mo1 K2 130.4(3) . .
O14 Mo1 K2 36.1(3) . .
O20 Mo1 K2 111.4(2) 1_565 .
O13 Mo1 K2 75.7(3) . .
O10 Mo1 K2 58.0(2) . .
O17 Mo1 K2 133.0(2) 1_565 .
K1 Mo1 K2 126.87(7) . .
K4 Mo1 K2 76.52(10) . .
K3 Mo1 K2 144.67(9) . .
K3 Mo1 K2 72.80(9) 2_676 .
O19 Mo2 O11 101.5(4) . .
O19 Mo2 O2 97.9(4) . .
O11 Mo2 O2 98.7(4) . .
O19 Mo2 O1 91.3(4) . .
O11 Mo2 O1 96.6(4) . .
O2 Mo2 O1 160.2(3) . .
O19 Mo2 O12 168.0(4) . .
O11 Mo2 O12 89.5(4) . .
O2 Mo2 O12 84.9(3) . .
O1 Mo2 O12 82.7(3) . .
O19 Mo2 O15 87.0(4) . .
O11 Mo2 O15 169.8(4) . .
O2 Mo2 O15 85.6(3) . .
O1 Mo2 O15 77.4(3) . .
O12 Mo2 O15 81.6(3) . .
O19 Mo2 K2 50.9(3) . .
O11 Mo2 K2 130.8(3) . .
O2 Mo2 K2 122.2(2) . .
O1 Mo2 K2 52.7(2) . .
O12 Mo2 K2 117.9(2) . .
O15 Mo2 K2 51.4(2) . .
O19 Mo2 K3 53.4(3) . 1_545
O11 Mo2 K3 52.3(3) . 1_545
O2 Mo2 K3 120.6(3) . 1_545
O1 Mo2 K3 78.9(2) . 1_545
O12 Mo2 K3 134.4(2) . 1_545
O15 Mo2 K3 132.8(2) . 1_545
K2 Mo2 K3 81.90(10) . 1_545
O19 Mo2 K4 45.8(3) . .
O11 Mo2 K4 110.0(3) . .
O2 Mo2 K4 52.4(3) . .
O1 Mo2 K4 132.3(2) . .
O12 Mo2 K4 134.3(2) . .
O15 Mo2 K4 80.0(2) . .
K2 Mo2 K4 80.39(10) . .
K3 Mo2 K4 86.83(12) 1_545 .
O19 Mo2 K4 99.0(3) . 2_566
O11 Mo2 K4 48.8(3) . 2_566
O2 Mo2 K4 50.5(3) . 2_566
O1 Mo2 K4 145.1(2) . 2_566
O12 Mo2 K4 91.7(2) . 2_566
O15 Mo2 K4 136.0(2) . 2_566
K2 Mo2 K4 149.80(10) . 2_566
K3 Mo2 K4 80.84(12) 1_545 2_566
K4 Mo2 K4 74.09(13) . 2_566
O19 Mo2 K1 129.3(3) . 1_545
O11 Mo2 K1 35.4(3) . 1_545
O2 Mo2 K1 110.8(2) . 1_545
O1 Mo2 K1 75.6(2) . 1_545
O12 Mo2 K1 59.1(2) . 1_545
O15 Mo2 K1 134.4(2) . 1_545
K2 Mo2 K1 126.72(7) . 1_545
K3 Mo2 K1 75.96(10) 1_545 1_545
K4 Mo2 K1 143.99(10) . 1_545
K4 Mo2 K1 72.11(9) 2_566 1_545
O22 Mo3 O18 100.8(4) . .
O22 Mo3 O20 98.8(4) . .
O18 Mo3 O20 97.6(4) . .
O22 Mo3 O5 96.6(4) . .
O18 Mo3 O5 90.4(4) . .
O20 Mo3 O5 161.0(3) . .
O22 Mo3 O7 90.0(4) . 1_545
O18 Mo3 O7 168.5(4) . 1_545
O20 Mo3 O7 84.6(3) . 1_545
O5 Mo3 O7 84.2(3) . 1_545
O22 Mo3 O4 169.8(4) . .
O18 Mo3 O4 87.9(4) . .
O20 Mo3 O4 85.4(3) . .
O5 Mo3 O4 77.7(3) . .
O7 Mo3 O4 81.1(3) 1_545 .
O22 Mo3 K1 129.6(3) . 1_645
O18 Mo3 K1 49.7(3) . 1_645
O20 Mo3 K1 121.9(3) . 1_645
O5 Mo3 K1 52.7(2) . 1_645
O7 Mo3 K1 119.8(2) 1_545 1_645
O4 Mo3 K1 53.1(2) . 1_645
O22 Mo3 K4 51.4(3) . 2_666
O18 Mo3 K4 53.6(3) . 2_666
O20 Mo3 K4 120.3(3) . 2_666
O5 Mo3 K4 78.3(2) . 2_666
O7 Mo3 K4 134.4(2) 1_545 2_666
O4 Mo3 K4 133.8(2) . 2_666
K1 Mo3 K4 81.02(10) 1_645 2_666
O22 Mo3 K3 109.7(3) . 2_666
O18 Mo3 K3 45.8(3) . 2_666
O20 Mo3 K3 52.2(3) . 2_666
O5 Mo3 K3 131.3(3) . 2_666
O7 Mo3 K3 133.9(2) 1_545 2_666
O4 Mo3 K3 80.2(2) . 2_666
K1 Mo3 K3 79.40(10) 1_645 2_666
K4 Mo3 K3 86.99(12) 2_666 2_666
O22 Mo3 K3 48.9(3) . 1_545
O18 Mo3 K3 98.3(3) . 1_545
O20 Mo3 K3 50.5(3) . 1_545
O5 Mo3 K3 145.3(3) . 1_545
O7 Mo3 K3 91.9(2) 1_545 1_545
O4 Mo3 K3 135.8(2) . 1_545
K1 Mo3 K3 147.81(10) 1_645 1_545
K4 Mo3 K3 80.15(12) 2_666 1_545
K3 Mo3 K3 73.77(12) 2_666 1_545
O22 Mo3 K2 36.6(3) . .
O18 Mo3 K2 130.0(3) . .
O20 Mo3 K2 110.8(2) . .
O5 Mo3 K2 76.0(2) . .
O7 Mo3 K2 58.4(2) 1_545 .
O4 Mo3 K2 133.1(2) . .
K1 Mo3 K2 127.09(7) 1_645 .
K4 Mo3 K2 76.53(10) 2_666 .
K3 Mo3 K2 144.70(10) 2_666 .
K3 Mo3 K2 72.79(9) 1_545 .
O21 Mo4 O16 100.7(4) . .
O21 Mo4 O2 97.7(4) . 1_655
O16 Mo4 O2 98.4(4) . 1_655
O21 Mo4 O8 91.8(4) . .
O16 Mo4 O8 97.2(4) . .
O2 Mo4 O8 159.9(4) 1_655 .
O21 Mo4 O9 169.0(4) . 1_655
O16 Mo4 O9 89.5(4) . 1_655
O2 Mo4 O9 84.7(3) 1_655 1_655
O8 Mo4 O9 82.9(3) . 1_655
O21 Mo4 O6 87.7(4) . .
O16 Mo4 O6 170.2(4) . .
O2 Mo4 O6 85.4(3) 1_655 .
O8 Mo4 O6 77.2(3) . .
O9 Mo4 O6 81.8(3) 1_655 .
O21 Mo4 K2 50.9(3) . .
O16 Mo4 K2 131.0(3) . .
O2 Mo4 K2 121.7(2) 1_655 .
O8 Mo4 K2 53.3(2) . .
O9 Mo4 K2 118.9(2) 1_655 .
O6 Mo4 K2 51.7(2) . .
O21 Mo4 K3 53.1(3) . 2_676
O16 Mo4 K3 51.9(3) . 2_676
O2 Mo4 K3 120.2(3) 1_655 2_676
O8 Mo4 K3 79.6(3) . 2_676
O9 Mo4 K3 134.4(2) 1_655 2_676
O6 Mo4 K3 133.3(2) . 2_676
K2 Mo4 K3 82.10(10) . 2_676
O21 Mo4 K4 46.2(3) . 2_666
O16 Mo4 K4 109.2(3) . 2_666
O2 Mo4 K4 51.8(3) 1_655 2_666
O8 Mo4 K4 132.8(3) . 2_666
O9 Mo4 K4 133.8(2) 1_655 2_666
O6 Mo4 K4 80.3(2) . 2_666
K2 Mo4 K4 80.27(10) . 2_666
K3 Mo4 K4 86.76(12) 2_676 2_666
O21 Mo4 K4 98.9(3) . 1_655
O16 Mo4 K4 48.4(3) . 1_655
O2 Mo4 K4 50.5(3) 1_655 1_655
O8 Mo4 K4 145.2(3) . 1_655
O9 Mo4 K4 90.9(2) 1_655 1_655
O6 Mo4 K4 135.8(2) . 1_655
K2 Mo4 K4 149.52(10) . 1_655
K3 Mo4 K4 80.63(12) 2_676 1_655
K4 Mo4 K4 73.86(13) 2_666 1_655
O21 Mo4 K1 128.9(3) . 1_655
O16 Mo4 K1 35.7(3) . 1_655
O2 Mo4 K1 110.8(2) 1_655 1_655
O8 Mo4 K1 75.8(2) . 1_655
O9 Mo4 K1 59.0(2) 1_655 1_655
O6 Mo4 K1 134.4(2) . 1_655
K2 Mo4 K1 127.36(7) . 1_655
K3 Mo4 K1 75.88(10) 2_676 1_655
K4 Mo4 K1 143.47(9) 2_666 1_655
K4 Mo4 K1 71.76(9) 1_655 1_655
O17 P1 O7 113.8(5) . 1_545
O17 P1 O1 110.2(5) . .
O7 P1 O1 109.8(4) 1_545 .
O17 P1 C1 108.9(5) . .
O7 P1 C1 106.5(5) 1_545 .
O1 P1 C1 107.3(5) . .
O17 P1 K2 142.5(4) . .
O7 P1 K2 67.9(3) 1_545 .
O1 P1 K2 44.4(3) . .
C1 P1 K2 105.9(4) . .
O9 P2 O15 114.0(5) . .
O9 P2 O13 108.6(5) . .
O15 P2 O13 111.3(5) . .
O9 P2 C7 107.7(5) . .
O15 P2 C7 108.7(5) . .
O13 P2 C7 106.1(5) . .
O9 P2 K1 67.7(3) . .
O15 P2 K1 140.7(4) . .
O13 P2 K1 42.7(3) . .
C7 P2 K1 107.5(4) . .
O4 P3 O10 114.3(5) 1_565 .
O4 P3 O8 109.8(5) 1_565 .
O10 P3 O8 109.5(5) . .
O4 P3 C13 109.0(5) 1_565 .
O10 P3 C13 107.3(5) . .
O8 P3 C13 106.6(5) . .
O4 P3 K2 141.5(4) 1_565 .
O10 P3 K2 67.4(3) . .
O8 P3 K2 44.4(3) . .
C13 P3 K2 106.5(4) . .
O6 P4 O12 113.8(5) 1_565 1_665
O6 P4 O5 111.0(5) 1_565 1_565
O12 P4 O5 108.4(5) 1_665 1_565
O6 P4 C19 108.6(5) 1_565 1_565
O12 P4 C19 108.0(5) 1_665 1_565
O5 P4 C19 106.8(5) 1_565 1_565
O6 P4 K1 141.0(4) 1_565 1_655
O12 P4 K1 67.8(3) 1_665 1_655
O5 P4 K1 42.6(3) 1_565 1_655
C19 P4 K1 107.3(4) 1_565 1_655
O18 K1 O3 107.2(3) 1_465 .
O18 K1 O13 142.5(3) 1_465 .
O3 K1 O13 56.4(2) . .
O18 K1 O5 55.7(2) 1_465 1_465
O3 K1 O5 141.5(3) . 1_465
O13 K1 O5 157.7(3) . 1_465
O18 K1 O17 149.8(3) 1_465 1_565
O3 K1 O17 57.7(2) . 1_565
O13 K1 O17 54.8(2) . 1_565
O5 K1 O17 117.7(3) 1_465 1_565
O18 K1 O4 57.4(2) 1_465 1_465
O3 K1 O4 150.2(3) . 1_465
O13 K1 O4 118.2(2) . 1_465
O5 K1 O4 54.8(2) 1_465 1_465
O17 K1 O4 147.8(3) 1_565 1_465
O18 K1 O11 76.6(2) 1_465 1_565
O3 K1 O11 70.5(3) . 1_565
O13 K1 O11 119.2(2) . 1_565
O5 K1 O11 71.9(2) 1_465 1_565
O17 K1 O11 73.6(2) 1_565 1_565
O4 K1 O11 122.6(3) 1_465 1_565
O18 K1 O16 70.8(3) 1_465 1_455
O3 K1 O16 77.4(3) . 1_455
O13 K1 O16 72.6(2) . 1_455
O5 K1 O16 119.0(3) 1_465 1_455
O17 K1 O16 123.3(3) 1_565 1_455
O4 K1 O16 73.4(3) 1_465 1_455
O11 K1 O16 124.1(3) 1_565 1_455
O18 K1 Mo1 134.7(2) 1_465 .
O3 K1 Mo1 27.85(17) . .
O13 K1 Mo1 34.12(16) . .
O5 K1 Mo1 152.43(19) 1_465 .
O17 K1 Mo1 37.96(17) 1_565 .
O4 K1 Mo1 151.4(2) 1_465 .
O11 K1 Mo1 85.46(18) 1_565 .
O16 K1 Mo1 86.54(19) 1_455 .
O18 K1 Mo3 27.62(17) 1_465 1_465
O3 K1 Mo3 134.5(2) . 1_465
O13 K1 Mo3 152.83(19) . 1_465
O5 K1 Mo3 34.02(16) 1_465 1_465
O17 K1 Mo3 150.9(2) 1_565 1_465
O4 K1 Mo3 37.62(17) 1_465 1_465
O11 K1 Mo3 86.10(19) 1_565 1_465
O16 K1 Mo3 85.29(19) 1_455 1_465
Mo1 K1 Mo3 162.23(11) . 1_465
O18 K1 P2 132.0(2) 1_465 .
O3 K1 P2 74.61(19) . .
O13 K1 P2 21.47(16) . .
O5 K1 P2 143.6(2) 1_465 .
O17 K1 P2 72.78(18) 1_565 .
O4 K1 P2 96.74(19) 1_465 .
O11 K1 P2 140.7(2) 1_565 .
O16 K1 P2 62.70(19) 1_455 .
Mo1 K1 P2 55.36(6) . .
Mo3 K1 P2 132.30(10) 1_465 .
O18 K1 P4 74.10(19) 1_465 1_455
O3 K1 P4 131.5(2) . 1_455
O13 K1 P4 143.1(2) . 1_455
O5 K1 P4 21.38(16) 1_465 1_455
O17 K1 P4 96.31(19) 1_565 1_455
O4 K1 P4 72.48(18) 1_465 1_455
O11 K1 P4 62.62(18) 1_565 1_455
O16 K1 P4 140.4(2) 1_455 1_455
Mo1 K1 P4 132.19(10) . 1_455
Mo3 K1 P4 55.24(6) 1_465 1_455
P2 K1 P4 141.06(12) . 1_455
O15 K2 O6 152.5(3) . .
O15 K2 O21 146.9(3) . .
O6 K2 O21 56.8(2) . .
O15 K2 O19 56.6(2) . .
O6 K2 O19 147.6(3) . .
O21 K2 O19 104.4(3) . .
O15 K2 O1 54.7(2) . .
O6 K2 O1 120.3(3) . .
O21 K2 O1 140.7(3) . .
O19 K2 O1 55.3(2) . .
O15 K2 O8 119.7(3) . .
O6 K2 O8 54.6(2) . .
O21 K2 O8 55.4(2) . .
O19 K2 O8 140.4(3) . .
O1 K2 O8 160.9(3) . .
O15 K2 O14 73.2(2) . .
O6 K2 O14 121.2(3) . .
O21 K2 O14 74.6(2) . .
O19 K2 O14 69.8(2) . .
O1 K2 O14 118.2(3) . .
O8 K2 O14 71.8(2) . .
O15 K2 O22 121.8(3) . .
O6 K2 O22 73.1(3) . .
O21 K2 O22 70.0(2) . .
O19 K2 O22 75.5(2) . .
O1 K2 O22 72.1(2) . .
O8 K2 O22 118.2(3) . .
O14 K2 O22 121.3(3) . .
O15 K2 Mo4 151.9(2) . .
O6 K2 Mo4 37.19(17) . .
O21 K2 Mo4 27.35(17) . .
O19 K2 Mo4 131.5(2) . .
O1 K2 Mo4 153.20(19) . .
O8 K2 Mo4 34.02(17) . .
O14 K2 Mo4 84.82(19) . .
O22 K2 Mo4 84.44(18) . .
O15 K2 Mo2 37.07(17) . .
O6 K2 Mo2 152.4(2) . .
O21 K2 Mo2 131.7(2) . .
O19 K2 Mo2 27.51(16) . .
O1 K2 Mo2 33.75(16) . .
O8 K2 Mo2 152.8(2) . .
O14 K2 Mo2 84.67(19) . .
O22 K2 Mo2 85.53(18) . .
Mo4 K2 Mo2 158.96(12) . .
O15 K2 P1 73.03(18) . .
O6 K2 P1 98.37(19) . .
O21 K2 P1 131.9(2) . .
O19 K2 P1 74.18(18) . .
O1 K2 P1 21.95(17) . .
O8 K2 P1 145.3(2) . .
O14 K2 P1 140.2(2) . .
O22 K2 P1 63.04(18) . .
Mo4 K2 P1 133.19(10) . .
Mo2 K2 P1 55.53(7) . .
O15 K2 P3 97.97(19) . .
O6 K2 P3 72.96(19) . .
O21 K2 P3 73.81(19) . .
O19 K2 P3 131.10(19) . .
O1 K2 P3 145.5(2) . .
O8 K2 P3 21.74(17) . .
O14 K2 P3 62.60(18) . .
O22 K2 P3 139.9(2) . .
Mo4 K2 P3 55.53(6) . .
Mo2 K2 P3 132.70(10) . .
P1 K2 P3 143.19(12) . .
O16 K3 O3 100.8(3) 2_676 .
O16 K3 O11 72.4(3) 2_676 1_565
O3 K3 O11 66.9(3) . 1_565
O16 K3 O18 67.2(3) 2_676 2_666
O3 K3 O18 58.0(2) . 2_666
O11 K3 O18 100.4(3) 1_565 2_666
O16 K3 O21 51.8(3) 2_676 2_676
O3 K3 O21 148.5(3) . 2_676
O11 K3 O21 87.7(3) 1_565 2_676
O18 K3 O21 112.4(3) 2_666 2_676
O16 K3 O19 87.2(3) 2_676 1_565
O3 K3 O19 112.5(3) . 1_565
O11 K3 O19 52.2(2) 1_565 1_565
O18 K3 O19 148.3(3) 2_666 1_565
O21 K3 O19 57.8(2) 2_676 1_565
O16 K3 O14 102.4(3) 2_676 2_676
O3 K3 O14 139.1(3) . 2_676
O11 K3 O14 153.0(3) 1_565 2_676
O18 K3 O14 101.8(3) 2_666 2_676
O21 K3 O14 69.7(3) 2_676 2_676
O19 K3 O14 101.8(3) 1_565 2_676
O16 K3 O20 153.2(3) 2_676 1_565
O3 K3 O20 52.7(2) . 1_565
O11 K3 O20 96.6(3) 1_565 1_565
O18 K3 O20 91.8(3) 2_666 1_565
O21 K3 O20 154.3(3) 2_676 1_565
O19 K3 O20 105.5(3) 1_565 1_565
O14 K3 O20 98.0(3) 2_676 1_565
O16 K3 O22 153.1(3) 2_676 1_565
O3 K3 O22 101.4(3) . 1_565
O11 K3 O22 102.8(3) 1_565 1_565
O18 K3 O22 138.7(3) 2_666 1_565
O21 K3 O22 102.3(3) 2_676 1_565
O19 K3 O22 70.3(3) 1_565 1_565
O14 K3 O22 69.5(3) 2_676 1_565
O20 K3 O22 52.0(2) 1_565 1_565
O16 K3 O20 97.1(3) 2_676 2_666
O3 K3 O20 91.5(3) . 2_666
O11 K3 O20 152.9(3) 1_565 2_666
O18 K3 O20 52.9(2) 2_666 2_666
O21 K3 O20 105.7(3) 2_676 2_666
O19 K3 O20 154.4(3) 1_565 2_666
O14 K3 O20 52.6(2) 2_676 2_666
O20 K3 O20 81.6(3) 1_565 2_666
O22 K3 O20 97.3(3) 1_565 2_666
O16 K3 Mo4 26.76(17) 2_676 2_676
O3 K3 Mo4 127.5(2) . 2_676
O11 K3 Mo4 85.7(2) 1_565 2_676
O18 K3 Mo4 86.6(2) 2_666 2_676
O21 K3 Mo4 26.69(17) 2_676 2_676
O19 K3 Mo4 76.81(19) 1_565 2_676
O14 K3 Mo4 80.5(2) 2_676 2_676
O20 K3 Mo4 177.5(2) 1_565 2_676
O22 K3 Mo4 128.7(2) 1_565 2_676
O20 K3 Mo4 95.8(2) 2_666 2_676
O16 K3 Mo2 85.3(2) 2_676 1_565
O3 K3 Mo2 86.4(2) . 1_565
O11 K3 Mo2 26.87(17) 1_565 1_565
O18 K3 Mo2 127.2(2) 2_666 1_565
O21 K3 Mo2 77.0(2) 2_676 1_565
O19 K3 Mo2 26.94(16) 1_565 1_565
O14 K3 Mo2 128.5(2) 2_676 1_565
O20 K3 Mo2 95.5(2) 1_565 1_565
O22 K3 Mo2 81.1(2) 1_565 1_565
O20 K3 Mo2 177.1(2) 2_666 1_565
Mo4 K3 Mo2 87.02(11) 2_676 1_565
O22 K4 O19 101.3(3) 2_666 .
O22 K4 O14 73.2(3) 2_666 .
O19 K4 O14 67.0(3) . .
O22 K4 O21 67.4(3) 2_666 2_666
O19 K4 O21 58.2(2) . 2_666
O14 K4 O21 100.9(3) . 2_666
O22 K4 O18 51.7(2) 2_666 2_666
O19 K4 O18 148.7(3) . 2_666
O14 K4 O18 87.6(3) . 2_666
O21 K4 O18 112.8(3) 2_666 2_666
O22 K4 O3 87.0(3) 2_666 .
O19 K4 O3 113.1(3) . .
O14 K4 O3 52.3(2) . .
O21 K4 O3 148.5(3) 2_666 .
O18 K4 O3 56.9(2) 2_666 .
O22 K4 O2 96.8(3) 2_666 2_566
O19 K4 O2 91.7(3) . 2_566
O14 K4 O2 153.3(3) . 2_566
O21 K4 O2 52.8(2) 2_666 2_566
O18 K4 O2 105.8(3) 2_666 2_566
O3 K4 O2 153.8(3) . 2_566
O22 K4 O11 102.2(3) 2_666 2_566
O19 K4 O11 138.9(3) . 2_566
O14 K4 O11 152.9(3) . 2_566
O21 K4 O11 101.7(3) 2_666 2_566
O18 K4 O11 70.0(3) 2_666 2_566
O3 K4 O11 101.4(3) . 2_566
O2 K4 O11 52.4(2) 2_566 2_566
O22 K4 O16 152.8(3) 2_666 1_455
O19 K4 O16 101.7(3) . 1_455
O14 K4 O16 102.9(3) . 1_455
O21 K4 O16 138.5(3) 2_666 1_455
O18 K4 O16 101.7(3) 2_666 1_455
O3 K4 O16 70.6(3) . 1_455
O2 K4 O16 96.9(3) 2_566 1_455
O11 K4 O16 68.6(3) 2_566 1_455
O22 K4 O2 154.0(3) 2_666 .
O19 K4 O2 53.0(2) . .
O14 K4 O2 97.0(3) . .
O21 K4 O2 91.7(3) 2_666 .
O18 K4 O2 153.8(3) 2_666 .
O3 K4 O2 106.3(3) . .
O2 K4 O2 81.2(3) 2_566 .
O11 K4 O2 97.0(3) 2_566 .
O16 K4 O2 52.1(2) 1_455 .
O22 K4 Mo1 85.9(2) 2_666 .
O19 K4 Mo1 86.8(2) . .
O14 K4 Mo1 27.01(17) . .
O21 K4 Mo1 127.8(2) 2_666 .
O18 K4 Mo1 76.6(2) 2_666 .
O3 K4 Mo1 27.06(16) . .
O2 K4 Mo1 177.2(2) 2_566 .
O11 K4 Mo1 128.1(2) 2_566 .
O16 K4 Mo1 81.0(2) 1_455 .
O2 K4 Mo1 96.0(2) . .
O22 K4 Mo3 26.47(17) 2_666 2_666
O19 K4 Mo3 127.8(2) . 2_666
O14 K4 Mo3 85.9(2) . 2_666
O21 K4 Mo3 86.7(2) 2_666 2_666
O18 K4 Mo3 26.93(16) 2_666 2_666
O3 K4 Mo3 76.3(2) . 2_666
O2 K4 Mo3 95.7(2) 2_566 2_666
O11 K4 Mo3 80.7(2) 2_566 2_666
O16 K4 Mo3 128.3(2) 1_455 2_666
O2 K4 Mo3 176.9(2) . 2_666
Mo1 K4 Mo3 87.10(12) . 2_666
P1 O1 Mo2 151.6(5) . .
P1 O1 K2 113.6(4) . .
Mo2 O1 K2 93.5(3) . .
Mo2 O2 Mo4 148.8(5) . 1_455
Mo2 O2 K4 101.2(3) . 2_566
Mo4 O2 K4 99.2(3) 1_455 2_566
Mo2 O2 K4 98.6(3) . .
Mo4 O2 K4 101.3(3) 1_455 .
K4 O2 K4 98.8(3) 2_566 .
Mo1 O3 K1 102.0(4) . .
Mo1 O3 K3 111.0(4) . .
K1 O3 K3 112.5(3) . .
Mo1 O3 K4 99.0(4) . .
K1 O3 K4 108.0(3) . .
K3 O3 K4 121.9(3) . .
P3 O4 Mo3 133.4(5) 1_545 .
P3 O4 K1 130.3(5) 1_545 1_645
Mo3 O4 K1 89.3(3) . 1_645
P4 O5 Mo3 149.6(5) 1_545 .
P4 O5 K1 116.0(4) 1_545 1_645
Mo3 O5 K1 93.3(3) . 1_645
P4 O6 Mo4 133.0(5) 1_545 .
P4 O6 K2 129.2(4) 1_545 .
Mo4 O6 K2 91.2(3) . .
P1 O7 Mo3 131.6(5) 1_565 1_565
P3 O8 Mo4 151.6(6) . .
P3 O8 K2 113.9(4) . .
Mo4 O8 K2 92.7(3) . .
P2 O9 Mo4 132.2(5) . 1_455
P3 O10 Mo1 131.6(5) . .
Mo2 O11 K1 124.6(4) . 1_545
Mo2 O11 K3 100.8(4) . 1_545
K1 O11 K3 110.2(3) 1_545 1_545
Mo2 O11 K4 107.0(4) . 2_566
K1 O11 K4 104.5(3) 1_545 2_566
K3 O11 K4 109.3(3) 1_545 2_566
P4 O12 Mo2 131.6(5) 1_445 .
P2 O13 Mo1 149.4(6) . .
P2 O13 K1 115.8(4) . .
Mo1 O13 K1 93.0(3) . .
Mo1 O14 K2 123.6(4) . .
Mo1 O14 K4 100.5(4) . .
K2 O14 K4 110.7(3) . .
Mo1 O14 K3 107.1(4) . 2_676
K2 O14 K3 105.7(3) . 2_676
K4 O14 K3 108.6(3) . 2_676
P2 O15 Mo2 133.0(5) . .
P2 O15 K2 129.4(4) . .
Mo2 O15 K2 91.5(3) . .
Mo4 O16 K1 124.2(4) . 1_655
Mo4 O16 K3 101.3(4) . 2_676
K1 O16 K3 110.0(3) 1_655 2_676
Mo4 O16 K4 107.6(4) . 1_655
K1 O16 K4 103.8(3) 1_655 1_655
K3 O16 K4 109.5(3) 2_676 1_655
P1 O17 Mo1 133.1(5) . 1_545
P1 O17 K1 130.4(5) . 1_545
Mo1 O17 K1 88.9(3) 1_545 1_545
Mo3 O18 K1 102.7(4) . 1_645
Mo3 O18 K3 110.1(4) . 2_666
K1 O18 K3 111.9(3) 1_645 2_666
Mo3 O18 K4 99.5(4) . 2_666
K1 O18 K4 108.8(3) 1_645 2_666
K3 O18 K4 121.6(3) 2_666 2_666
Mo2 O19 K2 101.6(4) . .
Mo2 O19 K4 110.0(4) . .
K2 O19 K4 112.4(3) . .
Mo2 O19 K3 99.6(3) . 1_545
K2 O19 K3 109.3(3) . 1_545
K4 O19 K3 121.4(3) . 1_545
Mo3 O20 Mo1 148.9(5) . 1_545
Mo3 O20 K3 101.3(3) . 1_545
Mo1 O20 K3 99.4(3) 1_545 1_545
Mo3 O20 K3 99.0(3) . 2_666
Mo1 O20 K3 100.6(3) 1_545 2_666
K3 O20 K3 98.4(3) 1_545 2_666
Mo4 O21 K2 101.8(4) . .
Mo4 O21 K4 109.8(4) . 2_666
K2 O21 K4 111.8(3) . 2_666
Mo4 O21 K3 100.2(4) . 2_676
K2 O21 K3 109.8(3) . 2_676
K4 O21 K3 121.1(3) 2_666 2_676
Mo3 O22 K2 123.1(4) . .
Mo3 O22 K4 102.1(4) . 2_666
K2 O22 K4 110.8(3) . 2_666
Mo3 O22 K3 107.1(4) . 1_545
K2 O22 K3 104.6(3) . 1_545
K4 O22 K3 108.5(3) 2_666 1_545
C2 C1 C6 117.7(14) . .
C2 C1 P1 121.3(12) . .
C6 C1 P1 121.0(11) . .
C1 C2 C3 121.9(18) . .
C4 C3 C2 120.8(19) . .
C5 C4 C3 119.1(16) . .
C4 C5 C6 120.9(16) . .
C1 C6 C5 119.4(15) . .
C12 C7 C8 119.5(14) . .
C12 C7 P2 121.1(10) . .
C8 C7 P2 119.3(11) . .
C7 C8 C9 118.3(17) . .
C10 C9 C8 121.4(18) . .
C11 C10 C9 119.5(18) . .
C10 C11 C12 122.3(18) . .
C11 C12 C7 118.9(16) . .
C14 C13 C18 117.2(14) . .
C14 C13 P3 122.8(10) . .
C18 C13 P3 120.0(11) . .
C13 C14 C15 122.9(16) . .
C16 C15 C14 119.8(18) . .
C15 C16 C17 118.5(16) . .
C18 C17 C16 121.2(18) . .
C17 C18 C13 120.4(17) . .
C2O C19 C24 119.5(14) . .
C2O C19 P4 119.7(10) . 1_545
C24 C19 P4 120.8(11) . 1_545
C19 C2O C21 118.1(16) . .
C22 C21 C2O 122.4(18) . .
C21 C22 C23 120.5(18) . .
C22 C23 C24 120.2(17) . .
C19 C24 C23 119.3(16) . .

loop_
_geom_bond_atom_site_label_1
_geom_bond_atom_site_label_2
_geom_bond_distance
_geom_bond_site_symmetry_2
Mo1 O3 1.710(8) .
Mo1 O14 1.715(9) .
Mo1 O20 1.919(8) 1_565
Mo1 O13 2.011(8) .
Mo1 O10 2.158(8) .
Mo1 O17 2.202(8) 1_565
Mo1 K1 3.580(3) .
Mo1 K4 3.712(6) .
Mo1 K3 3.926(5) .
Mo1 K3 3.964(5) 2_676
Mo1 K2 4.114(3) .
Mo2 O19 1.701(8) .
Mo2 O11 1.703(8) .
Mo2 O2 1.918(8) .
Mo2 O1 2.008(8) .
Mo2 O12 2.151(8) .
Mo2 O15 2.176(8) .
Mo2 K2 3.608(3) .
Mo2 K3 3.702(5) 1_545
Mo2 K4 3.908(6) .
Mo2 K4 3.965(6) 2_566
Mo2 K1 4.098(3) 1_545
Mo3 O22 1.694(9) .
Mo3 O18 1.706(8) .
Mo3 O20 1.915(8) .
Mo3 O5 2.012(8) .
Mo3 O7 2.152(8) 1_545
Mo3 O4 2.192(8) .
Mo3 K1 3.590(3) 1_645
Mo3 K4 3.715(5) 2_666
Mo3 K3 3.917(6) 2_666
Mo3 K3 3.975(5) 1_545
Mo3 K2 4.099(3) .
Mo4 O21 1.690(8) .
Mo4 O16 1.700(8) .
Mo4 O2 1.921(8) 1_655
Mo4 O8 2.017(8) .
Mo4 O9 2.157(8) 1_655
Mo4 O6 2.177(8) .
Mo4 K2 3.600(3) .
Mo4 K3 3.701(5) 2_676
Mo4 K4 3.913(6) 2_666
Mo4 K4 3.980(5) 1_655
Mo4 K1 4.092(3) 1_655
P1 O17 1.490(9) .
P1 O7 1.525(8) 1_545
P1 O1 1.536(9) .
P1 C1 1.806(13) .
P1 K2 3.765(4) .
P2 O9 1.509(8) .
P2 O15 1.515(9) .
P2 O13 1.543(8) .
P2 C7 1.785(13) .
P2 K1 3.792(4) .
P3 O4 1.503(9) 1_565
P3 O10 1.517(8) .
P3 O8 1.531(9) .
P3 C13 1.809(12) .
P3 K2 3.779(4) .
P4 O6 1.520(9) 1_565
P4 O12 1.523(8) 1_665
P4 O5 1.540(8) 1_565
P4 C19 1.785(12) 1_565
P4 K1 3.797(4) 1_655
K1 O18 2.806(9) 1_465
K1 O3 2.809(9) .
K1 O13 2.857(9) .
K1 O5 2.860(9) 1_465
K1 O17 2.865(9) 1_565
K1 O4 2.872(9) 1_465
K1 O11 2.883(9) 1_565
K1 O16 2.889(10) 1_455
K1 Mo3 3.590(3) 1_465
K1 P4 3.797(4) 1_455
K2 O15 2.821(8) .
K2 O6 2.824(9) .
K2 O21 2.853(9) .
K2 O19 2.859(9) .
K2 O1 2.877(9) .
K2 O8 2.890(9) .
K2 O14 2.910(10) .
K2 O22 2.921(9) .
K3 O16 2.971(10) 2_676
K3 O3 2.975(10) .
K3 O11 2.982(10) 1_565
K3 O18 2.989(10) 2_666
K3 O21 3.007(10) 2_676
K3 O19 3.015(10) 1_565
K3 O14 3.106(10) 2_676
K3 O20 3.127(10) 1_565
K3 O22 3.132(10) 1_565
K3 O20 3.132(10) 2_666
K3 Mo4 3.701(5) 2_676
K3 Mo2 3.702(5) 1_565
K4 O22 2.971(10) 2_666
K4 O19 2.984(10) .
K4 O14 2.994(10) .
K4 O21 3.003(10) 2_666
K4 O18 3.031(10) 2_666
K4 O3 3.038(10) .
K4 O2 3.117(10) 2_566
K4 O11 3.118(10) 2_566
K4 O16 3.121(11) 1_455
K4 O2 3.130(10) .
K4 Mo3 3.715(5) 2_666
O2 Mo4 1.921(8) 1_455
O2 K4 3.117(10) 2_566
O4 P3 1.503(8) 1_545
O4 K1 2.872(9) 1_645
O5 P4 1.540(8) 1_545
O5 K1 2.860(9) 1_645
O6 P4 1.520(9) 1_545
O7 P1 1.525(8) 1_565
O7 Mo3 2.152(8) 1_565
O9 Mo4 2.157(8) 1_455
O11 K1 2.883(9) 1_545
O11 K3 2.982(10) 1_545
O11 K4 3.118(10) 2_566
O12 P4 1.523(8) 1_445
O14 K3 3.106(10) 2_676
O16 K1 2.889(10) 1_655
O16 K3 2.971(10) 2_676
O16 K4 3.121(11) 1_655
O17 Mo1 2.202(8) 1_545
O17 K1 2.865(9) 1_545
O18 K1 2.806(9) 1_645
O18 K3 2.989(10) 2_666
O18 K4 3.031(10) 2_666
O19 K3 3.015(10) 1_545
O20 Mo1 1.919(8) 1_545
O20 K3 3.127(10) 1_545
O20 K3 3.132(10) 2_666
O21 K4 3.003(10) 2_666
O21 K3 3.007(10) 2_676
O22 K4 2.971(10) 2_666
O22 K3 3.132(10) 1_545
C1 C2 1.36(2) .
C1 C6 1.38(2) .
C2 C3 1.38(3) .
C3 C4 1.35(2) .
C4 C5 1.34(2) .
C5 C6 1.42(2) .
C7 C12 1.397(18) .
C7 C8 1.40(2) .
C8 C9 1.41(3) .
C9 C10 1.37(3) .
C10 C11 1.34(3) .
C11 C12 1.40(2) .
C13 C14 1.348(19) .
C13 C18 1.38(2) .
C14 C15 1.39(2) .
C15 C16 1.34(3) .
C16 C17 1.39(3) .
C17 C18 1.37(3) .
C19 C2O 1.38(2) .
C19 C24 1.396(19) .
C19 P4 1.785(12) 1_545
C2O C21 1.42(2) .
C21 C22 1.33(3) .
C22 C23 1.34(3) .
C23 C24 1.42(2) .
